data_7246584
loop_
_publ_author_name
'Zhang, Min'
'Wang, Min-Yu'
'Yu, Yue-Ming'
'Meng, Su-Su'
'Yan, Cui-Wei'
'Wu, Zhi-Yong'
'Li, Yan-Tuan'

_publ_section_title
;
 Supramolecular self-assembly with p-coumaric acid offers the first
 cocrystal for perfecting the physicochemical peculiarity and enhancing
 the antifungal effect of drug bifonazole
;
_journal_issue 18
_journal_name_full CrystEngComm
_journal_page_first 2789
_journal_page_last 2801
_journal_paper_doi 10.1039/D3CE00082F
_journal_volume 25
_journal_year 2023
_chemical_formula_sum 'C31 H26 N2 O3'
_chemical_formula_weight 474.54
_space_group_crystal_system triclinic
_space_group_IT_number 2
_space_group_name_Hall '-P 1'
_space_group_name_H-M_alt 'P -1'
_atom_sites_solution_hydrogens difmap
_audit_creation_method SHELXL-2018/3
_audit_update_record
;
2022-11-05 deposited with the CCDC.	2023-04-06 downloaded from the CCDC.
;
_cell_angle_alpha 97.669(3)
_cell_angle_beta 90.451(3)
_cell_angle_gamma 112.261(2)
_cell_formula_units_Z 2
_cell_length_a 8.7502(3)
_cell_length_b 9.7243(3)
_cell_length_c 16.2580(5)
_cell_measurement_reflns_used 12313
_cell_measurement_temperature 303(2)
_cell_measurement_theta_max 68.71
_cell_measurement_theta_min 2.75
_cell_volume 1266.25(7)
_computing_structure_refinement 'SHELXL-2018/3 (Sheldrick, 2018)'
_computing_structure_solution 'SHELXT 2014/5 (Sheldrick, 2014)'
_diffrn_ambient_temperature 303(2)
_diffrn_measured_fraction_theta_full 0.977
_diffrn_measured_fraction_theta_max 0.964
_diffrn_measurement_device_type 'STOE STADIVARI'
_diffrn_measurement_method 'rotation method, \w scans'
_diffrn_radiation_type CuK\a
_diffrn_radiation_wavelength 1.54186
_diffrn_reflns_av_R_equivalents 0.0345
_diffrn_reflns_av_unetI/netI 0.0322
_diffrn_reflns_Laue_measured_fraction_full 0.977
_diffrn_reflns_Laue_measured_fraction_max 0.964
_diffrn_reflns_limit_h_max 10
_diffrn_reflns_limit_h_min -4
_diffrn_reflns_limit_k_max 11
_diffrn_reflns_limit_k_min -11
_diffrn_reflns_limit_l_max 19
_diffrn_reflns_limit_l_min -19
_diffrn_reflns_number 10545
_diffrn_reflns_point_group_measured_fraction_full 0.977
_diffrn_reflns_point_group_measured_fraction_max 0.964
_diffrn_reflns_theta_full 67.686
_diffrn_reflns_theta_max 68.712
_diffrn_reflns_theta_min 2.748
_diffrn_source 'GeniX 3D HF Cu'
_exptl_absorpt_coefficient_mu 0.642
_exptl_absorpt_correction_T_max 1.0000
_exptl_absorpt_correction_T_min 0.1691
_exptl_absorpt_correction_type multi-scan
_exptl_crystal_colour colourless
_exptl_crystal_density_diffrn 1.245
_exptl_crystal_description block
_exptl_crystal_F_000 500
_exptl_crystal_size_max 0.120
_exptl_crystal_size_mid 0.080
_exptl_crystal_size_min 0.070
_refine_diff_density_max 0.464
_refine_diff_density_min -0.217
_refine_diff_density_rms 0.067
_refine_ls_extinction_method none
_refine_ls_goodness_of_fit_ref 1.045
_refine_ls_hydrogen_treatment refall
_refine_ls_matrix_type full
_refine_ls_number_parameters 429
_refine_ls_number_reflns 4533
_refine_ls_number_restraints 0
_refine_ls_restrained_S_all 1.045
_refine_ls_R_factor_all 0.0718
_refine_ls_R_factor_gt 0.0654
_refine_ls_shift/su_max 0.000
_refine_ls_shift/su_mean 0.000
_refine_ls_structure_factor_coef Fsqd
_refine_ls_weighting_details 'w=1/[\s^2^(Fo^2^)+(0.1114P)^2^+0.3669P] where P=(Fo^2^+2Fc^2^)/3'
_refine_ls_weighting_scheme calc
_refine_ls_wR_factor_gt 0.1749
_refine_ls_wR_factor_ref 0.1818
_reflns_Friedel_coverage 0.000
_reflns_number_gt 3931
_reflns_number_total 4533
_reflns_threshold_expression 'I > 2\s(I)'
_cod_data_source_file d3ce00082f2.cif
_cod_data_source_block shelx
_cod_depositor_comments 'Adding full bibliography for 7246584.cif.'
_cod_database_code 7246584
_shelx_shelxl_version_number 2018/3
_shelx_space_group_comment
;
The symmetry employed for this shelxl refinement is uniquely defined
by the following loop, which should always be used as a source of
symmetry information in preference to the above space-group names.
They are only intended as comments.
;
_shelx_estimated_absorpt_t_min 0.927
_shelx_estimated_absorpt_t_max 0.956

loop_
_space_group_symop_operation_xyz
'x, y, z'
'-x, -y, -z'

loop_
_atom_site_label
_atom_site_type_symbol
_atom_site_fract_x
_atom_site_fract_y
_atom_site_fract_z
_atom_site_U_iso_or_equiv
_atom_site_adp_type
_atom_site_occupancy
_atom_site_site_symmetry_order
_atom_site_calc_flag
_atom_site_refinement_flags_posn
_atom_site_refinement_flags_adp
_atom_site_refinement_flags_occupancy
_atom_site_disorder_assembly
_atom_site_disorder_group
N1 N 0.03373(18) 0.40258(19) 0.19590(10) 0.0449(4) Uani 1 1 d . . . . .
N2 N 0.26803(19) 0.53503(19) 0.14636(12) 0.0501(4) Uani 1 1 d . . . . .
C1 C 0.1936(3) 0.4909(3) 0.21380(14) 0.0533(5) Uani 1 1 d . . . . .
C2 C 0.1486(2) 0.4728(2) 0.08293(13) 0.0466(5) Uani 1 1 d . . . . .
C3 C 0.0044(2) 0.3918(2) 0.11215(12) 0.0460(4) Uani 1 1 d . . . . .
C4 C -0.0929(2) 0.3348(2) 0.25410(12) 0.0467(5) Uani 1 1 d . . . . .
C5 C -0.0156(2) 0.2844(2) 0.32281(12) 0.0489(5) Uani 1 1 d . . . . .
C6 C 0.0310(3) 0.3659(3) 0.40150(15) 0.0665(6) Uani 1 1 d . . . . .
C7 C 0.1015(4) 0.3159(4) 0.46131(17) 0.0811(8) Uani 1 1 d . . . . .
C8 C 0.1296(4) 0.1869(4) 0.4435(2) 0.0826(8) Uani 1 1 d . . . . .
C9 C 0.0889(5) 0.1065(4) 0.3652(3) 0.1053(13) Uani 1 1 d . . . . .
C10 C 0.0153(5) 0.1543(3) 0.3046(2) 0.0860(9) Uani 1 1 d . . . . .
C11 C -0.1827(2) 0.4364(2) 0.28533(12) 0.0480(5) Uani 1 1 d . . . . .
C12 C -0.3419(3) 0.3704(3) 0.31125(16) 0.0611(6) Uani 1 1 d . . . . .
C13 C -0.4293(3) 0.4568(3) 0.34010(17) 0.0624(6) Uani 1 1 d . . . . .
C14 C -0.3650(3) 0.6117(3) 0.34252(12) 0.0508(5) Uani 1 1 d . . . . .
C15 C -0.2074(3) 0.6762(3) 0.31573(14) 0.0565(5) Uani 1 1 d . . . . .
C16 C -0.1177(3) 0.5899(3) 0.28803(14) 0.0559(5) Uani 1 1 d . . . . .
C17 C -0.4629(3) 0.7026(3) 0.37197(14) 0.0550(5) Uani 1 1 d . . . . .
C18 C -0.5581(4) 0.6713(4) 0.44017(18) 0.0740(7) Uani 1 1 d . . . . .
C19 C -0.6524(4) 0.7522(4) 0.4667(2) 0.0910(9) Uani 1 1 d . . . . .
C20 C -0.6569(5) 0.8641(4) 0.4268(3) 0.0975(10) Uani 1 1 d . . . . .
C21 C -0.5647(5) 0.8971(4) 0.3585(3) 0.0977(11) Uani 1 1 d . . . . .
C22 C -0.4664(4) 0.8190(3) 0.33260(19) 0.0747(7) Uani 1 1 d . . . . .
O1 O 0.56364(19) 0.72859(18) 0.12637(12) 0.0647(5) Uani 1 1 d . . . . .
O2 O 0.67675(18) 0.55989(16) 0.10006(11) 0.0592(4) Uani 1 1 d . . . . .
O3 O 1.61466(17) 1.26483(18) 0.09986(13) 0.0668(5) Uani 1 1 d . . . . .
C23 C 0.6873(2) 0.6882(2) 0.11041(12) 0.0432(4) Uani 1 1 d . . . . .
C24 C 0.8423(2) 0.8204(2) 0.10739(13) 0.0468(5) Uani 1 1 d . . . . .
C25 C 0.9886(2) 0.8106(2) 0.10660(13) 0.0455(4) Uani 1 1 d . . . . .
C26 C 1.1482(2) 0.9329(2) 0.10425(12) 0.0445(4) Uani 1 1 d . . . . .
C27 C 1.1664(2) 1.0781(2) 0.09379(14) 0.0489(5) Uani 1 1 d . . . . .
C28 C 1.3205(2) 1.1906(2) 0.09305(14) 0.0488(5) Uani 1 1 d . . . . .
C29 C 1.4604(2) 1.1593(2) 0.10129(14) 0.0475(5) Uani 1 1 d . . . . .
C30 C 1.4445(3) 1.0154(3) 0.1092(2) 0.0735(8) Uani 1 1 d . . . . .
C31 C 1.2913(3) 0.9051(2) 0.1109(2) 0.0675(7) Uani 1 1 d . . . . .
H1 H 0.245(3) 0.514(3) 0.2684(18) 0.069(7) Uiso 1 1 d . . . . .
H1A H 0.472(4) 0.644(4) 0.132(2) 0.085(9) Uiso 1 1 d . . . . .
H2 H 0.168(3) 0.485(3) 0.0272(16) 0.058(6) Uiso 1 1 d . . . . .
H3 H -0.101(3) 0.334(3) 0.0873(16) 0.061(7) Uiso 1 1 d . . . . .
H3A H 1.609(4) 1.365(4) 0.102(2) 0.086(9) Uiso 1 1 d . . . . .
H4 H -0.169(3) 0.240(3) 0.2212(14) 0.048(6) Uiso 1 1 d . . . . .
H6 H 0.012(3) 0.462(3) 0.4155(17) 0.069(7) Uiso 1 1 d . . . . .
H7 H 0.131(4) 0.384(4) 0.522(2) 0.096(10) Uiso 1 1 d . . . . .
H8 H 0.186(5) 0.152(4) 0.488(2) 0.106(11) Uiso 1 1 d . . . . .
H9 H 0.108(6) 0.019(6) 0.350(3) 0.140(16) Uiso 1 1 d . . . . .
H10 H -0.014(5) 0.093(5) 0.250(3) 0.117(13) Uiso 1 1 d . . . . .
H12 H -0.388(3) 0.260(3) 0.3078(17) 0.070(7) Uiso 1 1 d . . . . .
H13 H -0.538(4) 0.407(4) 0.3577(19) 0.085(9) Uiso 1 1 d . . . . .
H15 H -0.162(3) 0.778(3) 0.3201(15) 0.056(6) Uiso 1 1 d . . . . .
H16 H -0.006(4) 0.642(3) 0.2709(17) 0.069(7) Uiso 1 1 d . . . . .
H18 H -0.556(4) 0.583(4) 0.467(2) 0.097(10) Uiso 1 1 d . . . . .
H19 H -0.721(6) 0.728(5) 0.513(3) 0.125(14) Uiso 1 1 d . . . . .
H20 H -0.728(5) 0.931(5) 0.453(3) 0.126(13) Uiso 1 1 d . . . . .
H21 H -0.574(5) 0.973(5) 0.328(3) 0.118(13) Uiso 1 1 d . . . . .
H22 H -0.401(4) 0.842(4) 0.287(2) 0.085(9) Uiso 1 1 d . . . . .
H24 H 0.829(3) 0.913(3) 0.1063(16) 0.060(7) Uiso 1 1 d . . . . .
H25 H 0.993(3) 0.707(3) 0.1088(15) 0.056(6) Uiso 1 1 d . . . . .
H27 H 1.068(3) 1.104(3) 0.0862(17) 0.066(7) Uiso 1 1 d . . . . .
H28 H 1.331(3) 1.288(3) 0.0829(15) 0.059(6) Uiso 1 1 d . . . . .
H30 H 1.541(4) 0.989(4) 0.108(2) 0.090(9) Uiso 1 1 d . . . . .
H31 H 1.291(3) 0.811(3) 0.1136(17) 0.068(7) Uiso 1 1 d . . . . .

loop_
_atom_site_aniso_label
_atom_site_aniso_U_11
_atom_site_aniso_U_22
_atom_site_aniso_U_33
_atom_site_aniso_U_23
_atom_site_aniso_U_13
_atom_site_aniso_U_12
N1 0.0290(8) 0.0564(9) 0.0465(9) 0.0152(7) 0.0035(6) 0.0108(7)
N2 0.0294(8) 0.0494(9) 0.0727(11) 0.0198(8) 0.0095(7) 0.0128(7)
C1 0.0386(11) 0.0614(12) 0.0523(12) 0.0129(9) -0.0042(9) 0.0093(9)
C2 0.0465(11) 0.0546(11) 0.0468(10) 0.0170(8) 0.0108(8) 0.0250(9)
C3 0.0328(10) 0.0562(11) 0.0486(10) 0.0131(8) -0.0010(8) 0.0149(8)
C4 0.0342(10) 0.0532(11) 0.0458(10) 0.0144(8) 0.0021(8) 0.0068(8)
C5 0.0421(11) 0.0543(11) 0.0486(11) 0.0185(9) 0.0039(8) 0.0129(8)
C6 0.0776(17) 0.0821(17) 0.0509(12) 0.0072(11) -0.0017(11) 0.0440(14)
C7 0.093(2) 0.115(2) 0.0505(14) 0.0142(14) -0.0058(13) 0.0563(18)
C8 0.088(2) 0.0850(19) 0.0794(18) 0.0336(15) -0.0153(15) 0.0319(16)
C9 0.132(3) 0.0644(17) 0.126(3) 0.0105(18) -0.042(2) 0.047(2)
C10 0.112(2) 0.0689(16) 0.0768(18) -0.0033(14) -0.0300(17) 0.0404(17)
C11 0.0368(10) 0.0600(12) 0.0450(10) 0.0188(8) 0.0003(8) 0.0125(8)
C12 0.0428(12) 0.0588(13) 0.0817(16) 0.0280(11) 0.0127(10) 0.0134(10)
C13 0.0407(12) 0.0677(14) 0.0822(16) 0.0272(12) 0.0142(10) 0.0190(10)
C14 0.0442(11) 0.0653(13) 0.0433(10) 0.0140(9) -0.0014(8) 0.0195(9)
C15 0.0515(13) 0.0566(13) 0.0562(12) 0.0143(10) 0.0060(9) 0.0128(10)
C16 0.0404(11) 0.0630(13) 0.0553(12) 0.0148(10) 0.0100(9) 0.0076(9)
C17 0.0466(12) 0.0626(13) 0.0535(11) 0.0080(9) -0.0055(9) 0.0186(10)
C18 0.0650(16) 0.0956(19) 0.0772(17) 0.0302(14) 0.0173(12) 0.0424(15)
C19 0.083(2) 0.117(3) 0.093(2) 0.0231(19) 0.0259(17) 0.058(2)
C20 0.099(2) 0.103(2) 0.111(3) 0.010(2) 0.017(2) 0.063(2)
C21 0.124(3) 0.081(2) 0.107(3) 0.0207(18) 0.009(2) 0.060(2)
C22 0.090(2) 0.0677(15) 0.0728(16) 0.0155(12) 0.0093(14) 0.0358(14)
O1 0.0343(8) 0.0512(9) 0.1078(13) 0.0224(8) 0.0196(8) 0.0117(7)
O2 0.0456(8) 0.0456(8) 0.0833(11) 0.0142(7) 0.0117(7) 0.0125(6)
O3 0.0289(8) 0.0481(8) 0.1149(14) 0.0155(8) -0.0026(7) 0.0042(6)
C23 0.0342(10) 0.0436(10) 0.0485(10) 0.0109(8) 0.0047(7) 0.0098(7)
C24 0.0393(10) 0.0422(10) 0.0582(11) 0.0107(8) 0.0060(8) 0.0137(8)
C25 0.0381(10) 0.0390(9) 0.0560(11) 0.0114(8) 0.0026(8) 0.0095(8)
C26 0.0361(10) 0.0377(9) 0.0555(11) 0.0095(8) 0.0003(8) 0.0088(7)
C27 0.0312(10) 0.0448(10) 0.0721(13) 0.0161(9) 0.0043(8) 0.0137(8)
C28 0.0370(10) 0.0364(9) 0.0739(13) 0.0162(9) 0.0044(9) 0.0125(8)
C29 0.0290(9) 0.0388(9) 0.0690(12) 0.0077(8) -0.0033(8) 0.0071(7)
C30 0.0361(12) 0.0484(12) 0.139(3) 0.0206(13) -0.0052(13) 0.0170(9)
C31 0.0428(12) 0.0371(10) 0.124(2) 0.0214(12) -0.0011(12) 0.0139(9)

loop_
_atom_type_symbol
_atom_type_description
_atom_type_scat_dispersion_real
_atom_type_scat_dispersion_imag
_atom_type_scat_source
C C 0.0181 0.0091 'International Tables Vol C Tables 4.2.6.8 and 6.1.1.4'
H H 0.0000 0.0000 'International Tables Vol C Tables 4.2.6.8 and 6.1.1.4'
O O 0.0492 0.0322 'International Tables Vol C Tables 4.2.6.8 and 6.1.1.4'
N N 0.0311 0.0180 'International Tables Vol C Tables 4.2.6.8 and 6.1.1.4'

loop_
_geom_angle_atom_site_label_1
_geom_angle_atom_site_label_2
_geom_angle_atom_site_label_3
_geom_angle
_geom_angle_site_symmetry_1
_geom_angle_site_symmetry_3
_geom_angle_publ_flag
C1 N1 C3 106.83(16) . . ?
C1 N1 C4 128.06(17) . . ?
C3 N1 C4 125.03(16) . . ?
C1 N2 C2 105.39(16) . . ?
N2 C1 N1 111.27(19) . . ?
N2 C1 H1 125.9(16) . . ?
N1 C1 H1 122.8(16) . . ?
C3 C2 N2 110.10(18) . . ?
C3 C2 H2 126.1(15) . . ?
N2 C2 H2 123.8(15) . . ?
C2 C3 N1 106.40(18) . . ?
C2 C3 H3 133.8(15) . . ?
N1 C3 H3 119.8(15) . . ?
N1 C4 C11 112.15(16) . . ?
N1 C4 C5 109.62(15) . . ?
C11 C4 C5 114.36(17) . . ?
N1 C4 H4 104.0(13) . . ?
C11 C4 H4 111.5(13) . . ?
C5 C4 H4 104.4(13) . . ?
C6 C5 C10 118.4(2) . . ?
C6 C5 C4 122.8(2) . . ?
C10 C5 C4 118.7(2) . . ?
C7 C6 C5 120.6(3) . . ?
C7 C6 H6 119.8(16) . . ?
C5 C6 H6 119.6(16) . . ?
C8 C7 C6 120.7(3) . . ?
C8 C7 H7 122.8(19) . . ?
C6 C7 H7 116.4(19) . . ?
C7 C8 C9 119.7(3) . . ?
C7 C8 H8 120(2) . . ?
C9 C8 H8 120(2) . . ?
C8 C9 C10 120.2(3) . . ?
C8 C9 H9 123(3) . . ?
C10 C9 H9 117(3) . . ?
C5 C10 C9 120.3(3) . . ?
C5 C10 H10 122(2) . . ?
C9 C10 H10 118(2) . . ?
C16 C11 C12 117.6(2) . . ?
C16 C11 C4 124.12(18) . . ?
C12 C11 C4 118.26(19) . . ?
C13 C12 C11 120.9(2) . . ?
C13 C12 H12 122.3(17) . . ?
C11 C12 H12 116.8(17) . . ?
C12 C13 C14 121.9(2) . . ?
C12 C13 H13 118.5(19) . . ?
C14 C13 H13 119.6(19) . . ?
C15 C14 C13 116.9(2) . . ?
C15 C14 C17 122.0(2) . . ?
C13 C14 C17 121.1(2) . . ?
C14 C15 C16 121.4(2) . . ?
C14 C15 H15 117.3(16) . . ?
C16 C15 H15 121.2(16) . . ?
C11 C16 C15 121.3(2) . . ?
C11 C16 H16 120.7(16) . . ?
C15 C16 H16 117.9(16) . . ?
C22 C17 C18 117.1(2) . . ?
C22 C17 C14 122.3(2) . . ?
C18 C17 C14 120.7(2) . . ?
C19 C18 C17 121.2(3) . . ?
C19 C18 H18 123(2) . . ?
C17 C18 H18 116(2) . . ?
C20 C19 C18 121.1(3) . . ?
C20 C19 H19 118(3) . . ?
C18 C19 H19 121(3) . . ?
C19 C20 C21 119.0(3) . . ?
C19 C20 H20 118(2) . . ?
C21 C20 H20 122(2) . . ?
C20 C21 C22 120.3(3) . . ?
C20 C21 H21 119(2) . . ?
C22 C21 H21 121(2) . . ?
C21 C22 C17 121.3(3) . . ?
C21 C22 H22 121(2) . . ?
C17 C22 H22 117(2) . . ?
C23 O1 H1A 108(2) . . ?
C29 O3 H3A 109.8(19) . . ?
O2 C23 O1 124.23(17) . . ?
O2 C23 C24 124.60(18) . . ?
O1 C23 C24 111.17(17) . . ?
C25 C24 C23 122.22(18) . . ?
C25 C24 H24 122.5(16) . . ?
C23 C24 H24 115.3(16) . . ?
C24 C25 C26 126.75(19) . . ?
C24 C25 H25 117.8(14) . . ?
C26 C25 H25 115.4(14) . . ?
C31 C26 C27 117.11(18) . . ?
C31 C26 C25 119.18(18) . . ?
C27 C26 C25 123.70(18) . . ?
C28 C27 C26 121.50(18) . . ?
C28 C27 H27 117.8(16) . . ?
C26 C27 H27 120.8(16) . . ?
C29 C28 C27 119.74(18) . . ?
C29 C28 H28 119.8(15) . . ?
C27 C28 H28 120.3(16) . . ?
O3 C29 C30 118.16(18) . . ?
O3 C29 C28 122.29(18) . . ?
C30 C29 C28 119.52(18) . . ?
C31 C30 C29 120.3(2) . . ?
C31 C30 H30 119.2(19) . . ?
C29 C30 H30 120.2(19) . . ?
C30 C31 C26 121.8(2) . . ?
C30 C31 H31 115.0(17) . . ?
C26 C31 H31 123.2(17) . . ?

loop_
_geom_bond_atom_site_label_1
_geom_bond_atom_site_label_2
_geom_bond_distance
_geom_bond_site_symmetry_2
_geom_bond_publ_flag
N1 C1 1.340(3) . ?
N1 C3 1.366(3) . ?
N1 C4 1.479(2) . ?
N2 C1 1.317(3) . ?
N2 C2 1.364(3) . ?
C1 H1 0.95(3) . ?
C2 C3 1.339(3) . ?
C2 H2 0.94(3) . ?
C3 H3 0.93(3) . ?
C4 C11 1.521(3) . ?
C4 C5 1.527(3) . ?
C4 H4 0.99(2) . ?
C5 C6 1.381(3) . ?
C5 C10 1.386(4) . ?
C6 C7 1.381(4) . ?
C6 H6 1.00(3) . ?
C7 C8 1.363(5) . ?
C7 H7 1.09(4) . ?
C8 C9 1.368(5) . ?
C8 H8 1.04(4) . ?
C9 C10 1.393(4) . ?
C9 H9 0.93(5) . ?
C10 H10 0.97(4) . ?
C11 C16 1.376(3) . ?
C11 C12 1.391(3) . ?
C12 C13 1.377(4) . ?
C12 H12 0.98(3) . ?
C13 C14 1.389(3) . ?
C13 H13 0.96(3) . ?
C14 C15 1.383(3) . ?
C14 C17 1.488(3) . ?
C15 C16 1.388(3) . ?
C15 H15 0.91(3) . ?
C16 H16 0.98(3) . ?
C17 C22 1.382(4) . ?
C17 C18 1.388(3) . ?
C18 C19 1.377(4) . ?
C18 H18 1.02(4) . ?
C19 C20 1.352(5) . ?
C19 H19 0.97(4) . ?
C20 C21 1.378(5) . ?
C20 H20 1.11(4) . ?
C21 C22 1.382(5) . ?
C21 H21 0.97(5) . ?
C22 H22 0.93(3) . ?
O1 C23 1.300(2) . ?
O1 H1A 0.92(3) . ?
O2 C23 1.204(2) . ?
O3 C29 1.354(2) . ?
O3 H3A 0.99(3) . ?
C23 C24 1.480(3) . ?
C24 C25 1.319(3) . ?
C24 H24 0.95(3) . ?
C25 C26 1.456(3) . ?
C25 H25 1.03(3) . ?
C26 C31 1.385(3) . ?
C26 C27 1.394(3) . ?
C27 C28 1.379(3) . ?
C27 H27 0.99(3) . ?
C28 C29 1.378(3) . ?
C28 H28 0.95(3) . ?
C29 C30 1.377(3) . ?
C30 C31 1.367(3) . ?
C30 H30 0.97(4) . ?
C31 H31 0.92(3) . ?
